data_4109498
loop_
_publ_author_name
'C. Adam Dyker'
'Susanne D. Riegel'
'Neil Burford'
'Michael D. Lumsden'
'Andreas Decken'

_publ_contact_author_address
;Department of Chemistry
University of New Brunswick
Fredericton, NB
E3B 6E2
Canada
;
_publ_contact_author_email adecken@unb.ca
_publ_contact_author_fax '(506) 453-4981'
_publ_contact_author_name 'Andreas Decken'
_publ_contact_author_phone '(506) 453-4875'
_publ_section_title
;
 Cyclotetraphosphinophosphonium Ions: Synthesis, Structures, and
 Pseudorotation
;
_journal_name_full 'Journal of the American Chemical Society'
_journal_page_first 7464
_journal_page_last 7474
_journal_paper_doi 10.1021/ja070764f
_journal_volume 129
_journal_year 2007
_chemical_formula_sum 'C27 H50 F3 O3 P5 S'
_chemical_formula_weight 666.58
_space_group_IT_number 14
_symmetry_cell_setting monoclinic
_symmetry_Int_Tables_number 14
_symmetry_space_group_name_Hall '-P 2ybc'
_symmetry_space_group_name_H-M 'P 1 21/c 1'
_atom_sites_solution_hydrogens geom
_atom_sites_solution_primary direct
_atom_sites_solution_secondary difmap
_audit_creation_method SHELXL-97
_cell_angle_alpha 90.00
_cell_angle_beta 94.697(1)
_cell_angle_gamma 90.00
_cell_formula_units_Z 8
_cell_length_a 20.0981(15)
_cell_length_b 34.842(3)
_cell_length_c 9.6712(7)
_cell_measurement_reflns_used 6896
_cell_measurement_temperature 213(1)
_cell_measurement_theta_max 28.21
_cell_measurement_theta_min 2.34
_cell_volume 6749.6(9)
_computing_cell_refinement 'Bruker SMART'
_computing_data_collection 'Bruker SMART'
_computing_data_reduction 'Bruker SAINT'
_computing_molecular_graphics 'Bruker SHELXTL'
_computing_publication_material 'Bruker SHELXTL'
_computing_structure_refinement 'SHELXL-97 (Sheldrick, 1997)'
_computing_structure_solution 'SHELXS-97 (Sheldrick, 1997)'
_diffrn_ambient_temperature 213(1)
_diffrn_measured_fraction_theta_full 0.973
_diffrn_measured_fraction_theta_max 0.973
_diffrn_measurement_device_type 'CCD area detector'
_diffrn_measurement_method 'phi and omega scans'
_diffrn_radiation_monochromator graphite
_diffrn_radiation_type MoK\a
_diffrn_radiation_wavelength 0.71073
_diffrn_reflns_av_R_equivalents 0.0374
_diffrn_reflns_av_sigmaI/netI 0.0451
_diffrn_reflns_limit_h_max 26
_diffrn_reflns_limit_h_min -24
_diffrn_reflns_limit_k_max 45
_diffrn_reflns_limit_k_min -43
_diffrn_reflns_limit_l_max 12
_diffrn_reflns_limit_l_min -12
_diffrn_reflns_number 45853
_diffrn_reflns_theta_full 27.50
_diffrn_reflns_theta_max 27.50
_diffrn_reflns_theta_min 1.02
_diffrn_source 'fine-focus sealed tube'
_diffrn_source_type 'Kristalloflex 760'
_diffrn_standards_decay_% 0
_diffrn_standards_interval_count 0
_diffrn_standards_interval_time 0
_diffrn_standards_number 0
_exptl_absorpt_coefficient_mu 0.376
_exptl_absorpt_correction_T_max 0.963
_exptl_absorpt_correction_T_min 0.755
_exptl_absorpt_correction_type multi-scan
_exptl_absorpt_process_details 'SADABS (Sheldrick, 1997b)'
_exptl_crystal_colour Colourless
_exptl_crystal_density_diffrn 1.312
_exptl_crystal_description Parallelepiped
_exptl_crystal_F_000 2832
_exptl_crystal_size_max 0.40
_exptl_crystal_size_mid 0.275
_exptl_crystal_size_min 0.10
_refine_diff_density_max 0.997
_refine_diff_density_min -0.416
_refine_diff_density_rms 0.074
_refine_ls_extinction_method none
_refine_ls_goodness_of_fit_ref 1.079
_refine_ls_hydrogen_treatment constr
_refine_ls_matrix_type full
_refine_ls_number_parameters 707
_refine_ls_number_reflns 15082
_refine_ls_number_restraints 0
_refine_ls_restrained_S_all 1.079
_refine_ls_R_factor_all 0.0848
_refine_ls_R_factor_gt 0.0528
_refine_ls_shift/su_max 0.002
_refine_ls_shift/su_mean 0.000
_refine_ls_structure_factor_coef Fsqd
_refine_ls_weighting_details 'calc w=1/[\s^2^(Fo^2^)+(0.0691P)^2^+2.6176P] where P=(Fo^2^+2Fc^2^)/3'
_refine_ls_weighting_scheme calc
_refine_ls_wR_factor_gt 0.1306
_refine_ls_wR_factor_ref 0.1389
_reflns_number_gt 10580
_reflns_number_total 15082
_reflns_threshold_expression 'I > 2\s(I)'
_cod_data_source_file ja070764fsi20070327_070338.cif
_cod_data_source_block nb050759
_cod_original_cell_volume 6749.7(9)
_cod_original_sg_symbol_H-M 'P 21/c'
_cod_database_code 4109498

loop_
_symmetry_equiv_pos_as_xyz
'x, y, z'
'-x, y+1/2, -z+1/2'
'-x, -y, -z'
'x, -y-1/2, z-1/2'

loop_
_atom_site_label
_atom_site_type_symbol
_atom_site_fract_x
_atom_site_fract_y
_atom_site_fract_z
_atom_site_U_iso_or_equiv
_atom_site_adp_type
_atom_site_occupancy
_atom_site_symmetry_multiplicity
_atom_site_calc_flag
_atom_site_refinement_flags
P1 P 0.40748(3) 0.57813(2) 0.33524(7) 0.02628(16) Uani 1 1 d .
P2 P 0.42539(3) 0.60121(2) 0.54581(7) 0.02641(16) Uani 1 1 d .
P3 P 0.36718(3) 0.65482(2) 0.50430(7) 0.02602(16) Uani 1 1 d .
P4 P 0.38749(3) 0.67128(2) 0.29000(7) 0.02547(15) Uani 1 1 d .
P5 P 0.43411(3) 0.62249(2) 0.19026(7) 0.02649(16) Uani 1 1 d .
P6 P 0.09564(3) 0.428726(19) 0.16598(7) 0.02473(15) Uani 1 1 d .
P7 P 0.08395(3) 0.402951(19) -0.04105(7) 0.02483(15) Uani 1 1 d .
P8 P 0.14869(3) 0.352469(19) 0.01147(7) 0.02350(15) Uani 1 1 d .
P9 P 0.13334(3) 0.337953(19) 0.22988(7) 0.02402(15) Uani 1 1 d .
P10 P 0.07715(3) 0.384740(19) 0.31954(7) 0.02509(15) Uani 1 1 d .
C1 C 0.45488(14) 0.53515(8) 0.3151(3) 0.0345(6) Uani 1 1 d .
H1A H 0.4354 0.5143 0.3644 0.052 Uiso 1 1 calc R
H1B H 0.5006 0.5392 0.3527 0.052 Uiso 1 1 calc R
H1C H 0.4543 0.5288 0.2174 0.052 Uiso 1 1 calc R
C2 C 0.32121(14) 0.56600(9) 0.2897(3) 0.0387(7) Uani 1 1 d .
H2A H 0.3151 0.5597 0.1918 0.058 Uiso 1 1 calc R
H2B H 0.2931 0.5877 0.3089 0.058 Uiso 1 1 calc R
H2C H 0.3090 0.5441 0.3440 0.058 Uiso 1 1 calc R
C3 C 0.36610(14) 0.57151(8) 0.6411(3) 0.0315(6) Uani 1 1 d .
H3 H 0.3238 0.5683 0.5824 0.038 Uiso 1 1 calc R
C4 C 0.35211(17) 0.59175(9) 0.7758(3) 0.0418(7) Uani 1 1 d .
H4A H 0.3945 0.5972 0.8297 0.050 Uiso 1 1 calc R
H4B H 0.3297 0.6162 0.7539 0.050 Uiso 1 1 calc R
C5 C 0.30848(18) 0.56722(10) 0.8623(4) 0.0511(9) Uani 1 1 d .
H5A H 0.3018 0.5805 0.9494 0.061 Uiso 1 1 calc R
H5B H 0.2646 0.5636 0.8117 0.061 Uiso 1 1 calc R
C6 C 0.3403(2) 0.52846(11) 0.8937(4) 0.0589(10) Uani 1 1 d .
H6A H 0.3822 0.5320 0.9513 0.071 Uiso 1 1 calc R
H6B H 0.3104 0.5129 0.9461 0.071 Uiso 1 1 calc R
C7 C 0.3539(2) 0.50771(10) 0.7616(4) 0.0584(10) Uani 1 1 d .
H7A H 0.3115 0.5019 0.7085 0.070 Uiso 1 1 calc R
H7B H 0.3766 0.4834 0.7849 0.070 Uiso 1 1 calc R
C8 C 0.39735(18) 0.53205(9) 0.6727(4) 0.0479(8) Uani 1 1 d .
H8A H 0.4030 0.5186 0.5854 0.058 Uiso 1 1 calc R
H8B H 0.4416 0.5354 0.7217 0.058 Uiso 1 1 calc R
C9 C 0.42514(13) 0.69031(7) 0.5991(3) 0.0267(6) Uani 1 1 d .
H9 H 0.4084 0.7161 0.5712 0.032 Uiso 1 1 calc R
C10 C 0.49841(13) 0.68933(8) 0.5688(3) 0.0316(6) Uani 1 1 d .
H10A H 0.5017 0.6929 0.4691 0.038 Uiso 1 1 calc R
H10B H 0.5172 0.6641 0.5945 0.038 Uiso 1 1 calc R
C11 C 0.53886(14) 0.72050(9) 0.6488(3) 0.0361(7) Uani 1 1 d .
H11A H 0.5228 0.7458 0.6169 0.043 Uiso 1 1 calc R
H11B H 0.5859 0.7183 0.6301 0.043 Uiso 1 1 calc R
C12 C 0.53272(15) 0.71689(9) 0.8047(3) 0.0399(7) Uani 1 1 d .
H12A H 0.5525 0.6926 0.8384 0.048 Uiso 1 1 calc R
H12B H 0.5572 0.7379 0.8535 0.048 Uiso 1 1 calc R
C13 C 0.45981(15) 0.71832(9) 0.8353(3) 0.0392(7) Uani 1 1 d .
H13A H 0.4413 0.7436 0.8094 0.047 Uiso 1 1 calc R
H13B H 0.4565 0.7148 0.9350 0.047 Uiso 1 1 calc R
C14 C 0.41889(14) 0.68721(8) 0.7555(3) 0.0322(6) Uani 1 1 d .
H14A H 0.3719 0.6897 0.7739 0.039 Uiso 1 1 calc R
H14B H 0.4345 0.6619 0.7881 0.039 Uiso 1 1 calc R
C15 C 0.30280(13) 0.67346(8) 0.1967(3) 0.0277(6) Uani 1 1 d .
H15 H 0.2805 0.6482 0.2003 0.033 Uiso 1 1 calc R
C16 C 0.31040(14) 0.68482(9) 0.0458(3) 0.0373(7) Uani 1 1 d .
H16A H 0.3387 0.7077 0.0441 0.045 Uiso 1 1 calc R
H16B H 0.3326 0.6640 -0.0006 0.045 Uiso 1 1 calc R
C17 C 0.24306(15) 0.69309(10) -0.0334(3) 0.0440(8) Uani 1 1 d .
H17A H 0.2501 0.7016 -0.1277 0.053 Uiso 1 1 calc R
H17B H 0.2163 0.6695 -0.0402 0.053 Uiso 1 1 calc R
C18 C 0.20559(16) 0.72404(10) 0.0401(3) 0.0479(8) Uani 1 1 d .
H18A H 0.2308 0.7481 0.0411 0.058 Uiso 1 1 calc R
H18B H 0.1619 0.7285 -0.0103 0.058 Uiso 1 1 calc R
C19 C 0.19606(16) 0.71177(11) 0.1884(3) 0.0513(9) Uani 1 1 d .
H19A H 0.1726 0.7321 0.2350 0.062 Uiso 1 1 calc R
H19B H 0.1685 0.6885 0.1869 0.062 Uiso 1 1 calc R
C20 C 0.26263(15) 0.70396(10) 0.2684(3) 0.0455(8) Uani 1 1 d .
H20A H 0.2550 0.6952 0.3621 0.055 Uiso 1 1 calc R
H20B H 0.2885 0.7278 0.2769 0.055 Uiso 1 1 calc R
C21 C 0.52528(12) 0.63061(8) 0.2395(3) 0.0267(6) Uani 1 1 d .
H21 H 0.5347 0.6285 0.3413 0.032 Uiso 1 1 calc R
C22 C 0.56627(14) 0.60081(9) 0.1661(3) 0.0400(7) Uani 1 1 d .
H22A H 0.5558 0.5751 0.1991 0.048 Uiso 1 1 calc R
H22B H 0.5539 0.6018 0.0661 0.048 Uiso 1 1 calc R
C23 C 0.64100(14) 0.60805(10) 0.1930(4) 0.0452(8) Uani 1 1 d .
H23A H 0.6542 0.6045 0.2920 0.054 Uiso 1 1 calc R
H23B H 0.6654 0.5893 0.1412 0.054 Uiso 1 1 calc R
C24 C 0.65958(15) 0.64796(10) 0.1504(4) 0.0488(9) Uani 1 1 d .
H24A H 0.6517 0.6505 0.0495 0.059 Uiso 1 1 calc R
H24B H 0.7072 0.6523 0.1757 0.059 Uiso 1 1 calc R
C25 C 0.61895(15) 0.67804(10) 0.2205(4) 0.0493(9) Uani 1 1 d .
H25A H 0.6299 0.7036 0.1866 0.059 Uiso 1 1 calc R
H25B H 0.6305 0.6774 0.3209 0.059 Uiso 1 1 calc R
C26 C 0.54426(14) 0.67061(8) 0.1906(3) 0.0355(7) Uani 1 1 d .
H26A H 0.5323 0.6729 0.0906 0.043 Uiso 1 1 calc R
H26B H 0.5191 0.6900 0.2379 0.043 Uiso 1 1 calc R
C27 C 0.04040(14) 0.46911(8) 0.1763(3) 0.0345(7) Uani 1 1 d .
H27A H 0.0368 0.4757 0.2729 0.052 Uiso 1 1 calc R
H27B H -0.0034 0.4625 0.1331 0.052 Uiso 1 1 calc R
H27C H 0.0580 0.4909 0.1285 0.052 Uiso 1 1 calc R
C28 C 0.17856(14) 0.44677(8) 0.2104(3) 0.0348(6) Uani 1 1 d .
H28A H 0.1861 0.4692 0.1545 0.052 Uiso 1 1 calc R
H28B H 0.2110 0.4271 0.1927 0.052 Uiso 1 1 calc R
H28C H 0.1833 0.4537 0.3078 0.052 Uiso 1 1 calc R
C29 C 0.14101(13) 0.43396(7) -0.1374(3) 0.0279(6) Uani 1 1 d .
H29 H 0.1837 0.4375 -0.0802 0.034 Uiso 1 1 calc R
C30 C 0.10850(16) 0.47301(8) -0.1671(3) 0.0388(7) Uani 1 1 d .
H30A H 0.1040 0.4864 -0.0793 0.047 Uiso 1 1 calc R
H30B H 0.0637 0.4693 -0.2131 0.047 Uiso 1 1 calc R
C31 C 0.14985(18) 0.49761(9) -0.2594(4) 0.0490(8) Uani 1 1 d .
H31A H 0.1264 0.5218 -0.2807 0.059 Uiso 1 1 calc R
H31B H 0.1928 0.5037 -0.2090 0.059 Uiso 1 1 calc R
C32 C 0.16195(18) 0.47740(9) -0.3933(4) 0.0477(8) Uani 1 1 d .
H32A H 0.1903 0.4934 -0.4475 0.057 Uiso 1 1 calc R
H32B H 0.1193 0.4734 -0.4482 0.057 Uiso 1 1 calc R
C33 C 0.19559(16) 0.43889(8) -0.3631(3) 0.0390(7) Uani 1 1 d .
H33A H 0.2399 0.4431 -0.3156 0.047 Uiso 1 1 calc R
H33B H 0.2013 0.4256 -0.4507 0.047 Uiso 1 1 calc R
C34 C 0.15434(15) 0.41366(8) -0.2726(3) 0.0350(7) Uani 1 1 d .
H34A H 0.1117 0.4073 -0.3240 0.042 Uiso 1 1 calc R
H34B H 0.1783 0.3896 -0.2511 0.042 Uiso 1 1 calc R
C35 C 0.09594(12) 0.31340(7) -0.0749(3) 0.0254(5) Uani 1 1 d .
H35 H 0.1169 0.2888 -0.0443 0.030 Uiso 1 1 calc R
C36 C 0.10019(14) 0.31557(8) -0.2313(3) 0.0335(6) Uani 1 1 d .
H36A H 0.1472 0.3153 -0.2515 0.040 Uiso 1 1 calc R
H36B H 0.0804 0.3398 -0.2662 0.040 Uiso 1 1 calc R
C37 C 0.06366(15) 0.28188(9) -0.3064(3) 0.0368(7) Uani 1 1 d .
H37A H 0.0652 0.2849 -0.4068 0.044 Uiso 1 1 calc R
H37B H 0.0863 0.2578 -0.2790 0.044 Uiso 1 1 calc R
C38 C -0.00869(14) 0.27990(9) -0.2716(3) 0.0351(7) Uani 1 1 d .
H38A H -0.0326 0.3027 -0.3079 0.042 Uiso 1 1 calc R
H38B H -0.0301 0.2573 -0.3159 0.042 Uiso 1 1 calc R
C39 C -0.01278(14) 0.27758(8) -0.1157(3) 0.0334(6) Uani 1 1 d .
H39A H 0.0073 0.2534 -0.0812 0.040 Uiso 1 1 calc R
H39B H -0.0598 0.2775 -0.0955 0.040 Uiso 1 1 calc R
C40 C 0.02308(13) 0.31120(8) -0.0401(3) 0.0297(6) Uani 1 1 d .
H40A H 0.0215 0.3080 0.0603 0.036 Uiso 1 1 calc R
H40B H 0.0002 0.3352 -0.0673 0.036 Uiso 1 1 calc R
C41 C 0.21831(13) 0.34620(8) 0.3229(3) 0.0283(6) Uani 1 1 d .
H41 H 0.2289 0.3739 0.3207 0.034 Uiso 1 1 calc R
C42 C 0.27266(13) 0.32379(9) 0.2552(3) 0.0348(7) Uani 1 1 d .
H42A H 0.2707 0.3302 0.1563 0.042 Uiso 1 1 calc R
H42B H 0.3165 0.3317 0.2974 0.042 Uiso 1 1 calc R
C43 C 0.26563(14) 0.28089(9) 0.2706(3) 0.0384(7) Uani 1 1 d .
H43A H 0.3027 0.2681 0.2293 0.046 Uiso 1 1 calc R
H43B H 0.2240 0.2725 0.2198 0.046 Uiso 1 1 calc R
C44 C 0.26537(16) 0.26884(9) 0.4216(3) 0.0431(8) Uani 1 1 d .
H44A H 0.2576 0.2411 0.4270 0.052 Uiso 1 1 calc R
H44B H 0.3089 0.2745 0.4706 0.052 Uiso 1 1 calc R
C45 C 0.21097(16) 0.29026(9) 0.4902(3) 0.0444(8) Uani 1 1 d .
H45A H 0.1673 0.2818 0.4489 0.053 Uiso 1 1 calc R
H45B H 0.2138 0.2838 0.5891 0.053 Uiso 1 1 calc R
C46 C 0.21624(15) 0.33339(8) 0.4747(3) 0.0362(7) Uani 1 1 d .
H46A H 0.2568 0.3423 0.5282 0.043 Uiso 1 1 calc R
H46B H 0.1779 0.3455 0.5136 0.043 Uiso 1 1 calc R
C47 C -0.01233(12) 0.37051(8) 0.2774(3) 0.0268(6) Uani 1 1 d .
H47 H -0.0225 0.3695 0.1755 0.032 Uiso 1 1 calc R
C48 C -0.02306(13) 0.33103(8) 0.3407(3) 0.0334(6) Uani 1 1 d .
H48A H 0.0053 0.3122 0.2986 0.040 Uiso 1 1 calc R
H48B H -0.0098 0.3319 0.4404 0.040 Uiso 1 1 calc R
C49 C -0.09586(15) 0.31864(9) 0.3176(4) 0.0445(8) Uani 1 1 d .
H49A H -0.1015 0.2937 0.3617 0.053 Uiso 1 1 calc R
H49B H -0.1080 0.3158 0.2179 0.053 Uiso 1 1 calc R
C50 C -0.14204(15) 0.34791(9) 0.3778(4) 0.0417(7) Uani 1 1 d .
H50A H -0.1886 0.3402 0.3559 0.050 Uiso 1 1 calc R
H50B H -0.1334 0.3486 0.4789 0.050 Uiso 1 1 calc R
C51 C -0.13127(14) 0.38761(9) 0.3190(3) 0.0420(7) Uani 1 1 d .
H51A H -0.1590 0.4062 0.3643 0.050 Uiso 1 1 calc R
H51B H -0.1453 0.3877 0.2195 0.050 Uiso 1 1 calc R
C52 C -0.05812(14) 0.39971(8) 0.3407(3) 0.0358(7) Uani 1 1 d .
H52A H -0.0453 0.4021 0.4403 0.043 Uiso 1 1 calc R
H52B H -0.0525 0.4249 0.2980 0.043 Uiso 1 1 calc R
S1 S 0.36261(4) 0.43715(3) 0.39771(8) 0.0430(2) Uani 1 1 d .
S2 S 0.14196(4) 0.57230(2) 0.09070(8) 0.03863(18) Uani 1 1 d .
O1 O 0.32025(14) 0.47062(9) 0.3720(3) 0.0831(10) Uani 1 1 d .
O2 O 0.42459(11) 0.44736(8) 0.4683(3) 0.0608(7) Uani 1 1 d .
O3 O 0.32836(19) 0.40525(10) 0.4395(3) 0.1036(13) Uani 1 1 d .
O4 O 0.18607(15) 0.60284(8) 0.0697(3) 0.0776(9) Uani 1 1 d .
O5 O 0.08298(13) 0.56886(12) 0.0035(3) 0.0984(12) Uani 1 1 d .
O6 O 0.17674(16) 0.53644(8) 0.1139(3) 0.0757(8) Uani 1 1 d .
C53 C 0.38379(16) 0.42498(10) 0.2242(4) 0.0439(8) Uani 1 1 d .
C54 C 0.11362(18) 0.58258(11) 0.2596(4) 0.0529(9) Uani 1 1 d .
F1 F 0.41555(17) 0.45201(8) 0.1652(3) 0.1090(11) Uani 1 1 d .
F2 F 0.42302(14) 0.39436(8) 0.2249(3) 0.0975(10) Uani 1 1 d .
F3 F 0.33114(11) 0.41483(8) 0.1417(2) 0.0742(7) Uani 1 1 d .
F4 F 0.07171(18) 0.55727(10) 0.2990(3) 0.1259(13) Uani 1 1 d .
F5 F 0.16334(13) 0.58673(10) 0.3550(2) 0.0984(10) Uani 1 1 d .
F6 F 0.08038(14) 0.61550(9) 0.2606(3) 0.1036(10) Uani 1 1 d .

loop_
_atom_site_aniso_label
_atom_site_aniso_U_11
_atom_site_aniso_U_22
_atom_site_aniso_U_33
_atom_site_aniso_U_23
_atom_site_aniso_U_13
_atom_site_aniso_U_12
P1 0.0281(3) 0.0258(3) 0.0247(4) -0.0024(3) 0.0004(3) -0.0010(3)
P2 0.0294(3) 0.0258(3) 0.0236(4) -0.0002(3) -0.0004(3) 0.0000(3)
P3 0.0269(3) 0.0287(4) 0.0224(4) -0.0011(3) 0.0016(3) 0.0024(3)
P4 0.0263(3) 0.0277(4) 0.0222(4) 0.0004(3) 0.0010(3) 0.0025(3)
P5 0.0278(3) 0.0297(4) 0.0219(4) -0.0010(3) 0.0017(3) 0.0026(3)
P6 0.0282(3) 0.0224(3) 0.0234(4) -0.0010(3) 0.0017(3) 0.0007(3)
P7 0.0285(3) 0.0232(3) 0.0224(4) 0.0000(3) 0.0000(3) 0.0013(3)
P8 0.0255(3) 0.0241(3) 0.0208(3) -0.0013(3) 0.0013(3) 0.0018(3)
P9 0.0265(3) 0.0241(3) 0.0211(3) 0.0002(3) -0.0002(3) 0.0018(3)
P10 0.0292(3) 0.0258(3) 0.0203(3) -0.0008(3) 0.0021(3) 0.0016(3)
C1 0.0395(15) 0.0272(15) 0.0365(17) -0.0047(12) 0.0013(13) -0.0005(12)
C2 0.0316(14) 0.0451(18) 0.0385(18) -0.0013(14) -0.0036(13) -0.0079(13)
C3 0.0362(14) 0.0302(15) 0.0281(15) 0.0044(12) 0.0034(12) -0.0044(12)
C4 0.0551(19) 0.0355(17) 0.0363(18) -0.0004(13) 0.0131(15) -0.0051(14)
C5 0.061(2) 0.051(2) 0.043(2) 0.0048(16) 0.0190(17) -0.0017(17)
C6 0.071(2) 0.059(2) 0.049(2) 0.0216(18) 0.0141(19) -0.0051(19)
C7 0.077(3) 0.0318(18) 0.069(3) 0.0157(17) 0.020(2) -0.0018(17)
C8 0.059(2) 0.0334(17) 0.053(2) 0.0067(15) 0.0156(17) 0.0049(15)
C9 0.0345(14) 0.0218(13) 0.0235(14) -0.0001(10) 0.0011(11) 0.0020(11)
C10 0.0332(14) 0.0348(15) 0.0271(15) -0.0050(12) 0.0043(12) -0.0023(12)
C11 0.0380(15) 0.0381(16) 0.0318(16) -0.0030(13) 0.0004(13) -0.0084(13)
C12 0.0466(17) 0.0398(17) 0.0316(17) -0.0049(13) -0.0071(13) -0.0059(14)
C13 0.0548(18) 0.0400(17) 0.0226(15) -0.0077(13) 0.0019(13) -0.0011(14)
C14 0.0410(15) 0.0358(16) 0.0202(14) -0.0019(12) 0.0052(12) 0.0004(12)
C15 0.0262(12) 0.0343(15) 0.0221(14) 0.0027(11) -0.0015(10) 0.0029(11)
C16 0.0364(15) 0.0524(19) 0.0232(15) 0.0053(13) 0.0020(12) 0.0093(14)
C17 0.0396(16) 0.062(2) 0.0289(17) 0.0086(15) -0.0053(13) 0.0065(15)
C18 0.0409(17) 0.058(2) 0.044(2) 0.0151(16) -0.0029(15) 0.0132(15)
C19 0.0406(17) 0.074(3) 0.0390(19) 0.0069(17) 0.0031(15) 0.0229(17)
C20 0.0440(17) 0.063(2) 0.0301(17) -0.0007(15) 0.0032(14) 0.0233(16)
C21 0.0267(13) 0.0329(14) 0.0207(13) 0.0032(11) 0.0036(10) 0.0030(11)
C22 0.0386(16) 0.0349(16) 0.049(2) 0.0008(14) 0.0158(14) 0.0069(13)
C23 0.0334(15) 0.056(2) 0.048(2) 0.0088(16) 0.0143(14) 0.0165(14)
C24 0.0319(15) 0.064(2) 0.053(2) 0.0072(17) 0.0155(15) 0.0037(15)
C25 0.0350(16) 0.049(2) 0.065(2) -0.0029(17) 0.0094(16) -0.0091(14)
C26 0.0347(15) 0.0328(16) 0.0400(18) 0.0036(13) 0.0088(13) 0.0014(12)
C27 0.0437(16) 0.0234(14) 0.0371(17) -0.0004(12) 0.0085(13) 0.0053(12)
C28 0.0357(15) 0.0329(15) 0.0346(16) 0.0021(12) -0.0047(12) -0.0080(12)
C29 0.0341(14) 0.0251(13) 0.0246(14) 0.0014(11) 0.0025(11) 0.0004(11)
C30 0.0513(18) 0.0269(15) 0.0397(18) 0.0044(13) 0.0136(14) 0.0067(13)
C31 0.064(2) 0.0287(16) 0.057(2) 0.0115(15) 0.0194(18) 0.0023(15)
C32 0.060(2) 0.0412(18) 0.044(2) 0.0166(15) 0.0124(16) 0.0002(16)
C33 0.0503(18) 0.0363(16) 0.0322(17) 0.0056(13) 0.0147(14) 0.0005(14)
C34 0.0463(17) 0.0291(15) 0.0303(16) 0.0019(12) 0.0076(13) 0.0017(13)
C35 0.0286(13) 0.0222(13) 0.0251(14) -0.0036(10) 0.0005(11) 0.0023(10)
C36 0.0389(15) 0.0383(16) 0.0239(15) -0.0055(12) 0.0065(12) -0.0048(13)
C37 0.0439(16) 0.0429(17) 0.0233(15) -0.0095(13) 0.0012(12) -0.0044(14)
C38 0.0414(16) 0.0362(16) 0.0264(15) -0.0023(12) -0.0050(12) -0.0068(13)
C39 0.0357(14) 0.0344(15) 0.0295(16) -0.0015(12) -0.0007(12) -0.0066(12)
C40 0.0334(14) 0.0310(15) 0.0249(14) -0.0038(11) 0.0044(11) -0.0038(11)
C41 0.0300(13) 0.0260(14) 0.0278(15) 0.0017(11) -0.0031(11) 0.0000(11)
C42 0.0261(13) 0.0507(18) 0.0272(15) 0.0070(13) -0.0006(11) 0.0004(12)
C43 0.0331(15) 0.0449(18) 0.0370(17) -0.0095(14) 0.0011(13) 0.0096(13)
C44 0.0475(18) 0.0316(16) 0.051(2) 0.0068(14) 0.0093(15) 0.0104(14)
C45 0.0487(18) 0.0477(19) 0.0386(18) 0.0174(15) 0.0134(15) 0.0143(15)
C46 0.0445(16) 0.0387(17) 0.0248(15) -0.0016(12) -0.0014(13) 0.0143(13)
C47 0.0268(13) 0.0317(14) 0.0220(14) -0.0001(11) 0.0034(10) 0.0005(11)
C48 0.0322(14) 0.0317(15) 0.0369(17) 0.0023(12) 0.0059(12) 0.0007(12)
C49 0.0369(16) 0.0398(18) 0.057(2) -0.0064(15) 0.0074(15) -0.0080(14)
C50 0.0335(15) 0.0472(19) 0.0459(19) 0.0011(15) 0.0117(14) -0.0006(13)
C51 0.0361(16) 0.0489(19) 0.0420(19) 0.0052(15) 0.0097(14) 0.0116(14)
C52 0.0390(15) 0.0281(15) 0.0422(18) 0.0006(13) 0.0137(13) 0.0067(12)
S1 0.0400(4) 0.0541(5) 0.0346(4) -0.0101(4) 0.0002(3) -0.0156(4)
S2 0.0407(4) 0.0434(4) 0.0315(4) -0.0044(3) 0.0012(3) -0.0072(3)
O1 0.0658(18) 0.099(2) 0.081(2) -0.0332(18) -0.0115(16) 0.0326(17)
O2 0.0454(13) 0.0717(18) 0.0617(17) -0.0249(14) -0.0175(12) -0.0009(12)
O3 0.166(3) 0.097(2) 0.0513(18) -0.0182(17) 0.029(2) -0.083(2)
O4 0.096(2) 0.0614(18) 0.078(2) -0.0010(15) 0.0260(17) -0.0293(16)
O5 0.0500(16) 0.187(4) 0.0548(18) -0.050(2) -0.0154(14) 0.0087(19)
O6 0.101(2) 0.0482(16) 0.078(2) -0.0071(14) 0.0087(17) 0.0180(15)
C53 0.0430(17) 0.0467(19) 0.0414(19) -0.0071(15) -0.0005(15) -0.0060(15)
C54 0.054(2) 0.060(2) 0.045(2) -0.0144(18) 0.0030(17) -0.0068(18)
F1 0.168(3) 0.100(2) 0.0669(17) -0.0159(15) 0.0555(18) -0.068(2)
F2 0.0989(19) 0.109(2) 0.0816(19) -0.0414(16) -0.0112(15) 0.0494(17)
F3 0.0621(13) 0.114(2) 0.0444(13) -0.0275(13) -0.0076(11) -0.0046(13)
F4 0.163(3) 0.136(3) 0.090(2) -0.0323(19) 0.079(2) -0.070(2)
F5 0.0743(16) 0.171(3) 0.0470(15) -0.0367(16) -0.0133(12) 0.0231(17)
F6 0.0948(19) 0.118(2) 0.097(2) -0.0466(18) 0.0047(16) 0.0428(18)

loop_
_atom_type_symbol
_atom_type_description
_atom_type_scat_dispersion_real
_atom_type_scat_dispersion_imag
_atom_type_scat_source
C C 0.0033 0.0016 'International Tables Vol C Tables 4.2.6.8 and 6.1.1.4'
H H 0.0000 0.0000 'International Tables Vol C Tables 4.2.6.8 and 6.1.1.4'
O O 0.0106 0.0060 'International Tables Vol C Tables 4.2.6.8 and 6.1.1.4'
F F 0.0171 0.0103 'International Tables Vol C Tables 4.2.6.8 and 6.1.1.4'
P P 0.1023 0.0942 'International Tables Vol C Tables 4.2.6.8 and 6.1.1.4'
S S 0.1246 0.1234 'International Tables Vol C Tables 4.2.6.8 and 6.1.1.4'

loop_
_geom_angle_atom_site_label_1
_geom_angle_atom_site_label_2
_geom_angle_atom_site_label_3
_geom_angle
C1 P1 C2 106.63(14)
C1 P1 P5 111.16(10)
C2 P1 P5 106.89(11)
C1 P1 P2 111.03(10)
C2 P1 P2 113.22(11)
P5 P1 P2 107.87(4)
C3 P2 P1 101.04(9)
C3 P2 P3 101.90(9)
P1 P2 P3 95.54(4)
C9 P3 P4 97.53(9)
C9 P3 P2 99.69(9)
P4 P3 P2 104.56(4)
C15 P4 P5 102.96(9)
C15 P4 P3 103.43(9)
P5 P4 P3 109.08(4)
C21 P5 P1 103.28(9)
C21 P5 P4 102.37(9)
P1 P5 P4 97.46(4)
C28 P6 C27 106.08(14)
C28 P6 P10 106.75(10)
C27 P6 P10 111.73(10)
C28 P6 P7 112.90(10)
C27 P6 P7 110.54(10)
P10 P6 P7 108.79(4)
C29 P7 P6 101.17(9)
C29 P7 P8 101.48(9)
P6 P7 P8 95.66(4)
C35 P8 P9 98.10(9)
C35 P8 P7 99.98(8)
P9 P8 P7 105.89(4)
C41 P9 P10 99.96(9)
C41 P9 P8 103.20(9)
P10 P9 P8 108.79(4)
C47 P10 P6 104.50(9)
C47 P10 P9 103.42(9)
P6 P10 P9 97.49(4)
P1 C1 H1A 109.5
P1 C1 H1B 109.5
H1A C1 H1B 109.5
P1 C1 H1C 109.5
H1A C1 H1C 109.5
H1B C1 H1C 109.5
P1 C2 H2A 109.5
P1 C2 H2B 109.5
H2A C2 H2B 109.5
P1 C2 H2C 109.5
H2A C2 H2C 109.5
H2B C2 H2C 109.5
C4 C3 C8 110.2(3)
C4 C3 P2 109.45(19)
C8 C3 P2 109.1(2)
C4 C3 H3 109.4
C8 C3 H3 109.4
P2 C3 H3 109.4
C5 C4 C3 111.3(3)
C5 C4 H4A 109.4
C3 C4 H4A 109.4
C5 C4 H4B 109.4
C3 C4 H4B 109.4
H4A C4 H4B 108.0
C6 C5 C4 111.0(3)
C6 C5 H5A 109.4
C4 C5 H5A 109.4
C6 C5 H5B 109.4
C4 C5 H5B 109.4
H5A C5 H5B 108.0
C7 C6 C5 111.1(3)
C7 C6 H6A 109.4
C5 C6 H6A 109.4
C7 C6 H6B 109.4
C5 C6 H6B 109.4
H6A C6 H6B 108.0
C6 C7 C8 111.2(3)
C6 C7 H7A 109.4
C8 C7 H7A 109.4
C6 C7 H7B 109.4
C8 C7 H7B 109.4
H7A C7 H7B 108.0
C7 C8 C3 111.5(3)
C7 C8 H8A 109.3
C3 C8 H8A 109.3
C7 C8 H8B 109.3
C3 C8 H8B 109.3
H8A C8 H8B 108.0
C10 C9 C14 110.3(2)
C10 C9 P3 117.38(18)
C14 C9 P3 109.67(18)
C10 C9 H9 106.3
C14 C9 H9 106.3
P3 C9 H9 106.3
C9 C10 C11 111.6(2)
C9 C10 H10A 109.3
C11 C10 H10A 109.3
C9 C10 H10B 109.3
C11 C10 H10B 109.3
H10A C10 H10B 108.0
C10 C11 C12 111.0(2)
C10 C11 H11A 109.4
C12 C11 H11A 109.4
C10 C11 H11B 109.4
C12 C11 H11B 109.4
H11A C11 H11B 108.0
C13 C12 C11 110.3(2)
C13 C12 H12A 109.6
C11 C12 H12A 109.6
C13 C12 H12B 109.6
C11 C12 H12B 109.6
H12A C12 H12B 108.1
C12 C13 C14 111.4(2)
C12 C13 H13A 109.3
C14 C13 H13A 109.3
C12 C13 H13B 109.3
C14 C13 H13B 109.3
H13A C13 H13B 108.0
C13 C14 C9 111.3(2)
C13 C14 H14A 109.4
C9 C14 H14A 109.4
C13 C14 H14B 109.4
C9 C14 H14B 109.4
H14A C14 H14B 108.0
C16 C15 C20 110.4(2)
C16 C15 P4 108.29(18)
C20 C15 P4 107.66(19)
C16 C15 H15 110.1
C20 C15 H15 110.1
P4 C15 H15 110.1
C17 C16 C15 111.9(2)
C17 C16 H16A 109.2
C15 C16 H16A 109.2
C17 C16 H16B 109.2
C15 C16 H16B 109.2
H16A C16 H16B 107.9
C18 C17 C16 110.6(3)
C18 C17 H17A 109.5
C16 C17 H17A 109.5
C18 C17 H17B 109.5
C16 C17 H17B 109.5
H17A C17 H17B 108.1
C19 C18 C17 110.2(3)
C19 C18 H18A 109.6
C17 C18 H18A 109.6
C19 C18 H18B 109.6
C17 C18 H18B 109.6
H18A C18 H18B 108.1
C20 C19 C18 111.0(3)
C20 C19 H19A 109.4
C18 C19 H19A 109.4
C20 C19 H19B 109.4
C18 C19 H19B 109.4
H19A C19 H19B 108.0
C19 C20 C15 111.7(3)
C19 C20 H20A 109.3
C15 C20 H20A 109.3
C19 C20 H20B 109.3
C15 C20 H20B 109.3
H20A C20 H20B 107.9
C26 C21 C22 108.5(2)
C26 C21 P5 108.79(18)
C22 C21 P5 109.32(19)
C26 C21 H21 110.1
C22 C21 H21 110.1
P5 C21 H21 110.1
C23 C22 C21 111.6(3)
C23 C22 H22A 109.3
C21 C22 H22A 109.3
C23 C22 H22B 109.3
C21 C22 H22B 109.3
H22A C22 H22B 108.0
C24 C23 C22 111.7(3)
C24 C23 H23A 109.3
C22 C23 H23A 109.3
C24 C23 H23B 109.3
C22 C23 H23B 109.3
H23A C23 H23B 107.9
C23 C24 C25 111.1(3)
C23 C24 H24A 109.4
C25 C24 H24A 109.4
C23 C24 H24B 109.4
C25 C24 H24B 109.4
H24A C24 H24B 108.0
C24 C25 C26 110.7(3)
C24 C25 H25A 109.5
C26 C25 H25A 109.5
C24 C25 H25B 109.5
C26 C25 H25B 109.5
H25A C25 H25B 108.1
C25 C26 C21 111.2(2)
C25 C26 H26A 109.4
C21 C26 H26A 109.4
C25 C26 H26B 109.4
C21 C26 H26B 109.4
H26A C26 H26B 108.0
P6 C27 H27A 109.5
P6 C27 H27B 109.5
H27A C27 H27B 109.5
P6 C27 H27C 109.5
H27A C27 H27C 109.5
H27B C27 H27C 109.5
P6 C28 H28A 109.5
P6 C28 H28B 109.5
H28A C28 H28B 109.5
P6 C28 H28C 109.5
H28A C28 H28C 109.5
H28B C28 H28C 109.5
C30 C29 C34 110.7(2)
C30 C29 P7 109.68(19)
C34 C29 P7 108.36(18)
C30 C29 H29 109.4
C34 C29 H29 109.4
P7 C29 H29 109.4
C29 C30 C31 111.4(2)
C29 C30 H30A 109.4
C31 C30 H30A 109.4
C29 C30 H30B 109.4
C31 C30 H30B 109.4
H30A C30 H30B 108.0
C32 C31 C30 111.8(3)
C32 C31 H31A 109.2
C30 C31 H31A 109.2
C32 C31 H31B 109.2
C30 C31 H31B 109.2
H31A C31 H31B 107.9
C31 C32 C33 110.3(3)
C31 C32 H32A 109.6
C33 C32 H32A 109.6
C31 C32 H32B 109.6
C33 C32 H32B 109.6
H32A C32 H32B 108.1
C32 C33 C34 111.3(3)
C32 C33 H33A 109.4
C34 C33 H33A 109.4
C32 C33 H33B 109.4
C34 C33 H33B 109.4
H33A C33 H33B 108.0
C29 C34 C33 111.4(2)
C29 C34 H34A 109.4
C33 C34 H34A 109.4
C29 C34 H34B 109.4
C33 C34 H34B 109.4
H34A C34 H34B 108.0
C36 C35 C40 110.7(2)
C36 C35 P8 109.26(18)
C40 C35 P8 116.96(18)
C36 C35 H35 106.4
C40 C35 H35 106.4
P8 C35 H35 106.4
C35 C36 C37 111.6(2)
C35 C36 H36A 109.3
C37 C36 H36A 109.3
C35 C36 H36B 109.3
C37 C36 H36B 109.3
H36A C36 H36B 108.0
C38 C37 C36 111.0(2)
C38 C37 H37A 109.4
C36 C37 H37A 109.4
C38 C37 H37B 109.4
C36 C37 H37B 109.4
H37A C37 H37B 108.0
C39 C38 C37 110.6(2)
C39 C38 H38A 109.5
C37 C38 H38A 109.5
C39 C38 H38B 109.5
C37 C38 H38B 109.5
H38A C38 H38B 108.1
C38 C39 C40 111.9(2)
C38 C39 H39A 109.2
C40 C39 H39A 109.2
C38 C39 H39B 109.2
C40 C39 H39B 109.2
H39A C39 H39B 107.9
C39 C40 C35 110.8(2)
C39 C40 H40A 109.5
C35 C40 H40A 109.5
C39 C40 H40B 109.5
C35 C40 H40B 109.5
H40A C40 H40B 108.1
C42 C41 C46 109.6(2)
C42 C41 P9 111.59(19)
C46 C41 P9 108.47(19)
C42 C41 H41 109.0
C46 C41 H41 109.0
P9 C41 H41 109.0
C43 C42 C41 112.7(2)
C43 C42 H42A 109.0
C41 C42 H42A 109.0
C43 C42 H42B 109.0
C41 C42 H42B 109.0
H42A C42 H42B 107.8
C42 C43 C44 112.1(2)
C42 C43 H43A 109.2
C44 C43 H43A 109.2
C42 C43 H43B 109.2
C44 C43 H43B 109.2
H43A C43 H43B 107.9
C45 C44 C43 110.0(2)
C45 C44 H44A 109.7
C43 C44 H44A 109.7
C45 C44 H44B 109.7
C43 C44 H44B 109.7
H44A C44 H44B 108.2
C46 C45 C44 112.7(3)
C46 C45 H45A 109.1
C44 C45 H45A 109.1
C46 C45 H45B 109.1
C44 C45 H45B 109.1
H45A C45 H45B 107.8
C45 C46 C41 112.9(2)
C45 C46 H46A 109.0
C41 C46 H46A 109.0
C45 C46 H46B 109.0
C41 C46 H46B 109.0
H46A C46 H46B 107.8
C48 C47 C52 109.2(2)
C48 C47 P10 108.34(18)
C52 C47 P10 109.48(19)
C48 C47 H47 109.9
C52 C47 H47 109.9
P10 C47 H47 109.9
C49 C48 C47 111.2(2)
C49 C48 H48A 109.4
C47 C48 H48A 109.4
C49 C48 H48B 109.4
C47 C48 H48B 109.4
H48A C48 H48B 108.0
C48 C49 C50 111.2(3)
C48 C49 H49A 109.4
C50 C49 H49A 109.4
C48 C49 H49B 109.4
C50 C49 H49B 109.4
H49A C49 H49B 108.0
C51 C50 C49 110.9(3)
C51 C50 H50A 109.5
C49 C50 H50A 109.5
C51 C50 H50B 109.5
C49 C50 H50B 109.5
H50A C50 H50B 108.1
C50 C51 C52 111.4(2)
C50 C51 H51A 109.3
C52 C51 H51A 109.3
C50 C51 H51B 109.3
C52 C51 H51B 109.3
H51A C51 H51B 108.0
C51 C52 C47 111.4(2)
C51 C52 H52A 109.4
C47 C52 H52A 109.4
C51 C52 H52B 109.4
C47 C52 H52B 109.4
H52A C52 H52B 108.0
O3 S1 O2 120.0(2)
O3 S1 O1 113.3(2)
O2 S1 O1 111.15(17)
O3 S1 C53 104.01(17)
O2 S1 C53 103.93(15)
O1 S1 C53 102.00(17)
O5 S2 O4 119.2(2)
O5 S2 O6 113.3(2)
O4 S2 O6 111.98(19)
O5 S2 C54 104.26(17)
O4 S2 C54 103.23(17)
O6 S2 C54 102.45(18)
F1 C53 F3 109.1(3)
F1 C53 F2 105.8(3)
F3 C53 F2 103.5(3)
F1 C53 S1 113.5(2)
F3 C53 S1 112.6(2)
F2 C53 S1 111.6(3)
F4 C54 F5 110.1(4)
F4 C54 F6 104.2(3)
F5 C54 F6 104.7(3)
F4 C54 S2 113.0(3)
F5 C54 S2 112.3(3)
F6 C54 S2 111.9(3)

loop_
_geom_bond_atom_site_label_1
_geom_bond_atom_site_label_2
_geom_bond_distance
P1 C1 1.794(3)
P1 C2 1.804(3)
P1 P5 2.1826(10)
P1 P2 2.1917(10)
P2 C3 1.876(3)
P2 P3 2.2229(10)
P3 C9 1.885(3)
P3 P4 2.2203(10)
P4 C15 1.862(3)
P4 P5 2.2015(10)
P5 C21 1.876(3)
P6 C28 1.800(3)
P6 C27 1.800(3)
P6 P10 2.1870(10)
P6 P7 2.1894(10)
P7 C29 1.878(3)
P7 P8 2.2218(9)
P8 C35 1.879(3)
P8 P9 2.2180(10)
P9 C41 1.886(3)
P9 P10 2.2011(9)
P10 C47 1.878(3)
C1 H1A 0.9700
C1 H1B 0.9700
C1 H1C 0.9700
C2 H2A 0.9700
C2 H2B 0.9700
C2 H2C 0.9700
C3 C4 1.528(4)
C3 C8 1.532(4)
C3 H3 0.9900
C4 C5 1.523(4)
C4 H4A 0.9800
C4 H4B 0.9800
C5 C6 1.514(5)
C5 H5A 0.9800
C5 H5B 0.9800
C6 C7 1.513(5)
C6 H6A 0.9800
C6 H6B 0.9800
C7 C8 1.531(4)
C7 H7A 0.9800
C7 H7B 0.9800
C8 H8A 0.9800
C8 H8B 0.9800
C9 C10 1.525(4)
C9 C14 1.532(4)
C9 H9 0.9900
C10 C11 1.528(4)
C10 H10A 0.9800
C10 H10B 0.9800
C11 C12 1.528(4)
C11 H11A 0.9800
C11 H11B 0.9800
C12 C13 1.519(4)
C12 H12A 0.9800
C12 H12B 0.9800
C13 C14 1.531(4)
C13 H13A 0.9800
C13 H13B 0.9800
C14 H14A 0.9800
C14 H14B 0.9800
C15 C16 1.532(4)
C15 C20 1.534(4)
C15 H15 0.9900
C16 C17 1.527(4)
C16 H16A 0.9800
C16 H16B 0.9800
C17 C18 1.524(5)
C17 H17A 0.9800
C17 H17B 0.9800
C18 C19 1.523(4)
C18 H18A 0.9800
C18 H18B 0.9800
C19 C20 1.514(4)
C19 H19A 0.9800
C19 H19B 0.9800
C20 H20A 0.9800
C20 H20B 0.9800
C21 C26 1.530(4)
C21 C22 1.535(4)
C21 H21 0.9900
C22 C23 1.524(4)
C22 H22A 0.9800
C22 H22B 0.9800
C23 C24 1.506(5)
C23 H23A 0.9800
C23 H23B 0.9800
C24 C25 1.522(4)
C24 H24A 0.9800
C24 H24B 0.9800
C25 C26 1.527(4)
C25 H25A 0.9800
C25 H25B 0.9800
C26 H26A 0.9800
C26 H26B 0.9800
C27 H27A 0.9700
C27 H27B 0.9700
C27 H27C 0.9700
C28 H28A 0.9700
C28 H28B 0.9700
C28 H28C 0.9700
C29 C30 1.526(4)
C29 C34 1.529(4)
C29 H29 0.9900
C30 C31 1.531(4)
C30 H30A 0.9800
C30 H30B 0.9800
C31 C32 1.511(5)
C31 H31A 0.9800
C31 H31B 0.9800
C32 C33 1.520(4)
C32 H32A 0.9800
C32 H32B 0.9800
C33 C34 1.531(4)
C33 H33A 0.9800
C33 H33B 0.9800
C34 H34A 0.9800
C34 H34B 0.9800
C35 C36 1.523(4)
C35 C40 1.531(3)
C35 H35 0.9900
C36 C37 1.535(4)
C36 H36A 0.9800
C36 H36B 0.9800
C37 C38 1.521(4)
C37 H37A 0.9800
C37 H37B 0.9800
C38 C39 1.518(4)
C38 H38A 0.9800
C38 H38B 0.9800
C39 C40 1.530(4)
C39 H39A 0.9800
C39 H39B 0.9800
C40 H40A 0.9800
C40 H40B 0.9800
C41 C42 1.532(4)
C41 C46 1.538(4)
C41 H41 0.9900
C42 C43 1.510(4)
C42 H42A 0.9800
C42 H42B 0.9800
C43 C44 1.521(4)
C43 H43A 0.9800
C43 H43B 0.9800
C44 C45 1.520(4)
C44 H44A 0.9800
C44 H44B 0.9800
C45 C46 1.515(4)
C45 H45A 0.9800
C45 H45B 0.9800
C46 H46A 0.9800
C46 H46B 0.9800
C47 C48 1.528(4)
C47 C52 1.533(4)
C47 H47 0.9900
C48 C49 1.524(4)
C48 H48A 0.9800
C48 H48B 0.9800
C49 C50 1.526(4)
C49 H49A 0.9800
C49 H49B 0.9800
C50 C51 1.518(4)
C50 H50A 0.9800
C50 H50B 0.9800
C51 C52 1.527(4)
C51 H51A 0.9800
C51 H51B 0.9800
C52 H52A 0.9800
C52 H52B 0.9800
S1 O3 1.385(3)
S1 O2 1.416(2)
S1 O1 1.453(3)
S1 C53 1.815(3)
S2 O5 1.402(3)
S2 O4 1.410(3)
S2 O6 1.440(3)
S2 C54 1.809(4)
C53 F1 1.296(4)
C53 F3 1.320(4)
C53 F2 1.326(4)
C54 F4 1.298(4)
C54 F5 1.312(4)
C54 F6 1.328(4)
